data_4075269
loop_
_publ_author_name
'Bailey, Brad C.'
'Basuli, Falguni'
'Huffman, John C.'
'Mindiola, Daniel J.'

_publ_section_title
;
 Terminal Titanium(IV) (Trimethylsilyl)imides Prepared by Oxidatively
 Induced Trimethylsilyl Abstraction
;
_journal_issue 11
_journal_name_full Organometallics
_journal_page_first 2725
_journal_paper_doi 10.1021/om060168e
_journal_volume 25
_journal_year 2006
_chemical_formula_sum 'C33 H50 F3 N3 O3 S Si Ti'
_chemical_formula_weight 701.81
_chemical_name_systematic
; 
 ? 
;
_space_group_IT_number 15
_symmetry_cell_setting monoclinic
_symmetry_space_group_name_Hall '-C 2yc'
_symmetry_space_group_name_H-M 'C 1 2/c 1'
_atom_sites_solution_hydrogens geom
_atom_sites_solution_primary direct
_atom_sites_solution_secondary difmap
_audit_creation_method SHELXL-97
_cell_angle_alpha 90.00
_cell_angle_beta 95.633(2)
_cell_angle_gamma 90.00
_cell_formula_units_Z 8
_cell_length_a 17.3349(10)
_cell_length_b 17.8065(9)
_cell_length_c 25.2077(14)
_cell_measurement_reflns_used 1761
_cell_measurement_temperature 173(2)
_cell_measurement_theta_max 27.45
_cell_measurement_theta_min 2.39
_cell_volume 7743.4(7)
_computing_cell_refinement 'SAINT (Bruker, 1999)'
_computing_data_collection 'SMART (Bruker, 1999)'
_computing_data_reduction 'SAINT (Bruker, 1999), XTEL (local package)'
_computing_molecular_graphics 'Reciprocal Net (http://recipnet.org)'
_computing_structure_refinement 'SHELXL-97 (Sheldrick, 1997)'
_computing_structure_solution 'SHELXS-97 (Sheldrick, 1990)'
_diffrn_ambient_temperature 173(2)
_diffrn_detector 'CCD area detector'
_diffrn_detector_area_resol_mean 44.52
_diffrn_detector_type 'Bruker SMART 6000'
_diffrn_measured_fraction_theta_full 0.998
_diffrn_measured_fraction_theta_max 0.998
_diffrn_measurement_details '   0.30 degree frames measured for 30.16 seconds each'
_diffrn_measurement_device 'three-circle goniometer with fixed chi'
_diffrn_measurement_device_type 'Bruker Platform goniometer'
_diffrn_measurement_method '\w scans'
_diffrn_radiation_monochromator graphite
_diffrn_radiation_source 'fine-focus sealed tube'
_diffrn_radiation_type MoK\a
_diffrn_radiation_wavelength 0.71073
_diffrn_reflns_av_R_equivalents 0.0578
_diffrn_reflns_av_sigmaI/netI 0.0332
_diffrn_reflns_limit_h_max 22
_diffrn_reflns_limit_h_min -22
_diffrn_reflns_limit_k_max 23
_diffrn_reflns_limit_k_min -23
_diffrn_reflns_limit_l_max 32
_diffrn_reflns_limit_l_min -32
_diffrn_reflns_number 46540
_diffrn_reflns_theta_full 27.54
_diffrn_reflns_theta_max 27.54
_diffrn_reflns_theta_min 1.88
_diffrn_standards_decay_% 0.0
_exptl_absorpt_coefficient_mu 0.354
_exptl_absorpt_correction_type none
_exptl_crystal_colour colorless
_exptl_crystal_density_diffrn 1.204
_exptl_crystal_density_method 'not measured'
_exptl_crystal_description cleaved
_exptl_crystal_F_000 2976
_exptl_crystal_size_max 0.30
_exptl_crystal_size_mid 0.20
_exptl_crystal_size_min 0.20
_refine_diff_density_max 0.401
_refine_diff_density_min -0.253
_refine_diff_density_rms 0.051
_refine_ls_extinction_method none
_refine_ls_goodness_of_fit_ref 1.173
_refine_ls_hydrogen_treatment constr
_refine_ls_matrix_type full
_refine_ls_number_parameters 419
_refine_ls_number_reflns 8922
_refine_ls_number_restraints 0
_refine_ls_restrained_S_all 1.173
_refine_ls_R_factor_all 0.0893
_refine_ls_R_factor_gt 0.0708
_refine_ls_shift/su_max 0.001
_refine_ls_shift/su_mean 0.000
_refine_ls_structure_factor_coef Fsqd
_refine_ls_weighting_details 'calc w=1/[\s^2^(Fo^2^)+(0.0561P)^2^+11.1791P] where P=(Fo^2^+2Fc^2^)/3'
_refine_ls_weighting_scheme calc
_refine_ls_wR_factor_gt 0.1607
_refine_ls_wR_factor_ref 0.1709
_reflns_number_gt 6986
_reflns_number_total 8922
_reflns_threshold_expression >2sigma(I)
_cod_data_source_file om060168esi20060221_115907.cif
_cod_data_source_block 05330
_cod_depositor_comments
;
The following automatic conversions were performed:

'_symmetry_cell_setting' value 'Monoclinic' changed to 'monoclinic'
according to /home/saulius/struct/CIF-dictionaries/cif_core.dic
dictionary named 'cif_core.dic' version 2.4.1 from 2010-06-29.

Automatic conversion script
Id: cif_fix_values 1715 2011-07-08 13:25:40Z adriana 
;
_cod_original_sg_symbol_H-M 'C2/c  '
_cod_database_code 4075269

loop_
_symmetry_equiv_pos_as_xyz
'x, y, z'
'-x, y, -z+1/2'
'x+1/2, y+1/2, z'
'-x+1/2, y+1/2, -z+1/2'
'-x, -y, -z'
'x, -y, z-1/2'
'-x+1/2, -y+1/2, -z'
'x+1/2, -y+1/2, z-1/2'

loop_
_atom_site_label
_atom_site_type_symbol
_atom_site_fract_x
_atom_site_fract_y
_atom_site_fract_z
_atom_site_U_iso_or_equiv
_atom_site_adp_type
_atom_site_occupancy
_atom_site_symmetry_multiplicity
_atom_site_calc_flag
_atom_site_refinement_flags
Ti1 Ti 0.31850(2) 0.00345(2) 0.360124(16) 0.02727(12) Uani 1 1 d .
N2 N 0.29691(13) 0.08628(11) 0.40925(9) 0.0338(5) Uani 1 1 d .
C3 C 0.34555(16) 0.07519(14) 0.45341(10) 0.0354(6) Uani 1 1 d .
C4 C 0.37124(15) 0.00362(14) 0.47034(10) 0.0351(5) Uani 1 1 d .
H4 H 0.4136 0.0036 0.4973 0.042 Uiso 1 1 calc R
C5 C 0.34444(15) -0.06816(15) 0.45392(10) 0.0352(6) Uani 1 1 d .
N6 N 0.29592(12) -0.07853(11) 0.40935(8) 0.0323(5) Uani 1 1 d .
C7 C 0.26097(16) 0.15879(15) 0.39790(11) 0.0374(6) Uani 1 1 d .
C8 C 0.18846(18) 0.17245(17) 0.41596(12) 0.0465(7) Uani 1 1 d .
C9 C 0.1533(2) 0.24181(19) 0.40324(14) 0.0580(9) Uani 1 1 d .
H9 H 0.1043 0.2527 0.4153 0.070 Uiso 1 1 calc R
C10 C 0.1881(2) 0.29410(18) 0.37380(14) 0.0635(10) Uani 1 1 d .
H10 H 0.1633 0.3409 0.3656 0.076 Uiso 1 1 calc R
C11 C 0.2584(2) 0.27896(17) 0.35629(14) 0.0569(9) Uani 1 1 d .
H11 H 0.2816 0.3156 0.3356 0.068 Uiso 1 1 calc R
C12 C 0.29732(18) 0.21139(15) 0.36771(11) 0.0431(7) Uani 1 1 d .
C13 C 0.37393(19) 0.19691(16) 0.34602(13) 0.0497(7) Uani 1 1 d .
H13 H 0.3960 0.1497 0.3628 0.060 Uiso 1 1 calc R
C14 C 0.4322(2) 0.2602(2) 0.36019(17) 0.0734(11) Uani 1 1 d .
H14A H 0.4127 0.3070 0.3434 0.110 Uiso 1 1 calc R
H14B H 0.4821 0.2474 0.3473 0.110 Uiso 1 1 calc R
H14C H 0.4391 0.2668 0.3990 0.110 Uiso 1 1 calc R
C15 C 0.3633(2) 0.1848(2) 0.28583(14) 0.0649(9) Uani 1 1 d .
H15A H 0.3288 0.1419 0.2776 0.097 Uiso 1 1 calc R
H15B H 0.4138 0.1747 0.2728 0.097 Uiso 1 1 calc R
H15C H 0.3405 0.2299 0.2684 0.097 Uiso 1 1 calc R
C16 C 0.1487(2) 0.1153(2) 0.44796(16) 0.0626(9) Uani 1 1 d .
H16 H 0.1654 0.0646 0.4364 0.075 Uiso 1 1 calc R
C17 C 0.1706(3) 0.1207(3) 0.50650(19) 0.1028(17) Uani 1 1 d .
H17A H 0.2273 0.1205 0.5136 0.154 Uiso 1 1 calc R
H17B H 0.1491 0.0777 0.5244 0.154 Uiso 1 1 calc R
H17C H 0.1500 0.1674 0.5201 0.154 Uiso 1 1 calc R
C18 C 0.0594(3) 0.1185(4) 0.4365(2) 0.116(2) Uani 1 1 d .
H18A H 0.0366 0.0735 0.4510 0.174 Uiso 1 1 calc R
H18B H 0.0454 0.1208 0.3979 0.174 Uiso 1 1 calc R
H18C H 0.0398 0.1633 0.4533 0.174 Uiso 1 1 calc R
C19 C 0.3772(2) 0.14134(16) 0.48592(12) 0.0527(8) Uani 1 1 d .
H19A H 0.4174 0.1662 0.4675 0.079 Uiso 1 1 calc R
H19B H 0.3995 0.1239 0.5210 0.079 Uiso 1 1 calc R
H19C H 0.3352 0.1769 0.4904 0.079 Uiso 1 1 calc R
C20 C 0.3745(2) -0.13435(16) 0.48652(13) 0.0542(8) Uani 1 1 d .
H20A H 0.3318 -0.1690 0.4911 0.081 Uiso 1 1 calc R
H20B H 0.3972 -0.1170 0.5215 0.081 Uiso 1 1 calc R
H20C H 0.4142 -0.1602 0.4682 0.081 Uiso 1 1 calc R
C21 C 0.25710(16) -0.15005(14) 0.39921(11) 0.0392(6) Uani 1 1 d .
C22 C 0.18789(17) -0.16367(17) 0.42285(12) 0.0463(7) Uani 1 1 d .
C23 C 0.1501(2) -0.23147(19) 0.40998(15) 0.0581(9) Uani 1 1 d .
H23 H 0.1033 -0.2426 0.4251 0.070 Uiso 1 1 calc R
C24 C 0.1787(2) -0.28244(19) 0.37617(15) 0.0620(10) Uani 1 1 d .
H24 H 0.1515 -0.3280 0.3682 0.074 Uiso 1 1 calc R
C25 C 0.2464(2) -0.26825(18) 0.35375(14) 0.0584(9) Uani 1 1 d .
H25 H 0.2655 -0.3041 0.3304 0.070 Uiso 1 1 calc R
C26 C 0.28754(18) -0.20125(16) 0.36496(12) 0.0447(7) Uani 1 1 d .
C27 C 0.3626(2) -0.18866(17) 0.33980(13) 0.0532(8) Uani 1 1 d .
H27 H 0.3851 -0.1400 0.3538 0.064 Uiso 1 1 calc R
C28 C 0.4221(2) -0.2502(2) 0.35546(17) 0.0746(11) Uani 1 1 d .
H28A H 0.4018 -0.2988 0.3422 0.112 Uiso 1 1 calc R
H28B H 0.4322 -0.2522 0.3944 0.112 Uiso 1 1 calc R
H28C H 0.4704 -0.2391 0.3398 0.112 Uiso 1 1 calc R
C29 C 0.3492(3) -0.1817(2) 0.27940(15) 0.0720(11) Uani 1 1 d .
H29A H 0.3258 -0.2282 0.2644 0.108 Uiso 1 1 calc R
H29B H 0.3988 -0.1730 0.2649 0.108 Uiso 1 1 calc R
H29C H 0.3142 -0.1394 0.2700 0.108 Uiso 1 1 calc R
C30 C 0.1552(2) -0.1087(2) 0.46024(16) 0.0599(9) Uani 1 1 d .
H30 H 0.1854 -0.0610 0.4588 0.072 Uiso 1 1 calc R
C31 C 0.1629(4) -0.1345(3) 0.51698(19) 0.117(2) Uani 1 1 d .
H31A H 0.1310 -0.1794 0.5203 0.176 Uiso 1 1 calc R
H31B H 0.1454 -0.0946 0.5397 0.176 Uiso 1 1 calc R
H31C H 0.2172 -0.1464 0.5281 0.176 Uiso 1 1 calc R
C32 C 0.0704(3) -0.0902(4) 0.4420(2) 0.120(2) Uani 1 1 d .
H32A H 0.0668 -0.0686 0.4061 0.179 Uiso 1 1 calc R
H32B H 0.0508 -0.0540 0.4667 0.179 Uiso 1 1 calc R
H32C H 0.0393 -0.1363 0.4416 0.179 Uiso 1 1 calc R
N33 N 0.25105(13) 0.00327(12) 0.30700(9) 0.0378(5) Uani 1 1 d .
Si34 Si 0.16558(5) 0.00334(5) 0.26573(4) 0.0516(2) Uani 1 1 d .
C35 C 0.1140(3) -0.0857(4) 0.2770(2) 0.130(3) Uani 1 1 d .
H35A H 0.1508 -0.1276 0.2782 0.196 Uiso 1 1 calc R
H35B H 0.0730 -0.0936 0.2479 0.196 Uiso 1 1 calc R
H35C H 0.0910 -0.0828 0.3110 0.196 Uiso 1 1 calc R
C36 C 0.1121(3) 0.0898(4) 0.2794(2) 0.137(3) Uani 1 1 d .
H36A H 0.0895 0.0845 0.3134 0.206 Uiso 1 1 calc R
H36B H 0.0707 0.0982 0.2507 0.206 Uiso 1 1 calc R
H36C H 0.1478 0.1326 0.2815 0.206 Uiso 1 1 calc R
C37 C 0.1842(3) 0.0048(3) 0.19436(16) 0.0873(14) Uani 1 1 d .
H37A H 0.2139 0.0499 0.1872 0.131 Uiso 1 1 calc R
H37B H 0.1347 0.0053 0.1719 0.131 Uiso 1 1 calc R
H37C H 0.2138 -0.0399 0.1863 0.131 Uiso 1 1 calc R
O38 O 0.42961(10) 0.00288(10) 0.34189(7) 0.0352(4) Uani 1 1 d .
S39 S 0.50586(4) 0.00177(4) 0.37457(3) 0.03780(17) Uani 1 1 d .
O40 O 0.52129(13) 0.06967(14) 0.40335(10) 0.0660(7) Uani 1 1 d .
O41 O 0.52010(13) -0.06726(14) 0.40214(10) 0.0637(7) Uani 1 1 d .
C42 C 0.57183(19) 0.0025(2) 0.32362(16) 0.0619(9) Uani 1 1 d .
F43 F 0.56281(15) 0.06264(17) 0.29417(11) 0.0997(9) Uani 1 1 d .
F44 F 0.64380(12) 0.00198(16) 0.34727(13) 0.1036(10) Uani 1 1 d .
F45 F 0.56263(16) -0.05701(18) 0.29349(11) 0.1020(9) Uani 1 1 d .

loop_
_atom_site_aniso_label
_atom_site_aniso_U_11
_atom_site_aniso_U_22
_atom_site_aniso_U_33
_atom_site_aniso_U_23
_atom_site_aniso_U_13
_atom_site_aniso_U_12
Ti1 0.0256(2) 0.0274(2) 0.0278(2) 0.00047(18) -0.00228(15) 0.00034(18)
N2 0.0354(12) 0.0309(10) 0.0341(12) -0.0027(9) -0.0016(9) 0.0063(9)
C3 0.0382(14) 0.0391(13) 0.0282(13) -0.0047(10) -0.0009(11) 0.0030(11)
C4 0.0348(12) 0.0402(13) 0.0288(11) 0.0001(11) -0.0042(10) 0.0002(11)
C5 0.0320(13) 0.0393(13) 0.0337(14) 0.0055(11) 0.0004(11) -0.0013(11)
N6 0.0296(11) 0.0338(10) 0.0326(11) 0.0037(9) -0.0012(9) -0.0020(8)
C7 0.0359(14) 0.0400(13) 0.0345(14) -0.0083(11) -0.0057(11) 0.0104(11)
C8 0.0487(17) 0.0479(15) 0.0419(16) -0.0113(13) -0.0011(13) 0.0093(13)
C9 0.054(2) 0.061(2) 0.056(2) -0.0200(17) -0.0080(16) 0.0259(16)
C10 0.084(3) 0.0435(17) 0.059(2) -0.0029(16) -0.0162(19) 0.0269(17)
C11 0.072(2) 0.0430(16) 0.0528(19) 0.0028(14) -0.0066(17) 0.0177(16)
C12 0.0519(17) 0.0376(13) 0.0371(15) 0.0005(11) -0.0091(13) 0.0074(12)
C13 0.0519(18) 0.0400(15) 0.0569(19) 0.0116(14) 0.0035(15) 0.0053(13)
C14 0.065(2) 0.070(2) 0.082(3) 0.006(2) -0.005(2) -0.0109(19)
C15 0.076(3) 0.062(2) 0.059(2) -0.0046(17) 0.0196(19) -0.0002(19)
C16 0.051(2) 0.062(2) 0.078(3) -0.0061(18) 0.0209(18) 0.0175(17)
C17 0.123(4) 0.108(4) 0.079(3) 0.031(3) 0.021(3) 0.003(3)
C18 0.056(3) 0.163(5) 0.134(5) 0.023(4) 0.033(3) 0.009(3)
C19 0.071(2) 0.0422(15) 0.0406(16) -0.0110(13) -0.0158(15) 0.0086(15)
C20 0.063(2) 0.0416(15) 0.0528(19) 0.0148(14) -0.0202(16) -0.0085(14)
C21 0.0412(15) 0.0347(13) 0.0389(15) 0.0086(11) -0.0099(12) -0.0066(11)
C22 0.0349(15) 0.0514(16) 0.0512(17) 0.0178(14) -0.0032(13) -0.0124(13)
C23 0.0461(19) 0.0577(19) 0.068(2) 0.0189(18) -0.0073(16) -0.0175(15)
C24 0.063(2) 0.0512(18) 0.066(2) 0.0135(17) -0.0189(18) -0.0290(17)
C25 0.075(2) 0.0419(16) 0.055(2) -0.0016(14) -0.0111(17) -0.0128(16)
C26 0.0466(17) 0.0404(14) 0.0448(16) 0.0055(12) -0.0065(13) -0.0099(12)
C27 0.061(2) 0.0418(15) 0.057(2) -0.0100(14) 0.0076(16) -0.0055(14)
C28 0.072(3) 0.079(3) 0.072(3) 0.000(2) 0.001(2) 0.011(2)
C29 0.090(3) 0.066(2) 0.062(2) 0.0100(19) 0.019(2) 0.010(2)
C30 0.0456(18) 0.0591(19) 0.078(3) 0.0116(18) 0.0212(17) -0.0072(15)
C31 0.164(6) 0.123(4) 0.065(3) -0.009(3) 0.007(3) 0.035(4)
C32 0.061(3) 0.183(6) 0.117(4) -0.009(4) 0.015(3) 0.035(3)
N33 0.0358(11) 0.0381(11) 0.0373(11) 0.0007(10) -0.0075(9) -0.0009(10)
Si34 0.0329(4) 0.0717(6) 0.0467(5) 0.0001(4) -0.0132(3) 0.0012(4)
C35 0.088(4) 0.181(6) 0.113(4) 0.032(4) -0.037(3) -0.081(4)
C36 0.092(4) 0.186(6) 0.123(5) -0.051(4) -0.044(3) 0.090(4)
C37 0.071(3) 0.135(4) 0.051(2) 0.004(2) -0.0186(19) 0.006(3)
O38 0.0279(8) 0.0451(10) 0.0318(9) 0.0003(8) -0.0013(7) 0.0006(8)
S39 0.0288(3) 0.0473(4) 0.0360(3) 0.0016(3) -0.0035(2) 0.0004(3)
O40 0.0505(14) 0.0736(16) 0.0691(16) -0.0279(13) -0.0181(12) 0.0028(12)
O41 0.0500(13) 0.0727(15) 0.0649(15) 0.0292(13) -0.0118(11) 0.0006(11)
C42 0.0381(16) 0.082(3) 0.067(2) 0.004(2) 0.0141(15) 0.0045(18)
F43 0.0770(16) 0.129(2) 0.0971(19) 0.0562(17) 0.0264(14) -0.0111(15)
F44 0.0305(10) 0.155(3) 0.125(2) 0.0147(18) 0.0108(12) 0.0020(13)
F45 0.0873(18) 0.132(2) 0.0901(18) -0.0427(17) 0.0255(15) 0.0283(17)

loop_
_atom_type_symbol
_atom_type_description
_atom_type_scat_dispersion_real
_atom_type_scat_dispersion_imag
_atom_type_scat_source
Ti Ti 0.2776 0.4457 'International Tables Vol C Tables 4.2.6.8 and 6.1.1.4'
S S 0.1246 0.1234 'International Tables Vol C Tables 4.2.6.8 and 6.1.1.4'
Si Si 0.0817 0.0704 'International Tables Vol C Tables 4.2.6.8 and 6.1.1.4'
F F 0.0171 0.0103 'International Tables Vol C Tables 4.2.6.8 and 6.1.1.4'
O O 0.0106 0.0060 'International Tables Vol C Tables 4.2.6.8 and 6.1.1.4'
N N 0.0061 0.0033 'International Tables Vol C Tables 4.2.6.8 and 6.1.1.4'
C C 0.0033 0.0016 'International Tables Vol C Tables 4.2.6.8 and 6.1.1.4'
H H 0.0000 0.0000 'International Tables Vol C Tables 4.2.6.8 and 6.1.1.4'

loop_
_geom_angle_atom_site_label_1
_geom_angle_atom_site_label_2
_geom_angle_atom_site_label_3
_geom_angle
N33 Ti1 N6 109.36(10)
N33 Ti1 N2 109.75(10)
N6 Ti1 N2 95.50(9)
N33 Ti1 O38 114.84(10)
N6 Ti1 O38 112.95(8)
N2 Ti1 O38 112.79(8)
N33 Ti1 C3 138.19(10)
N6 Ti1 C3 80.19(8)
N2 Ti1 C3 28.93(8)
O38 Ti1 C3 96.51(8)
N33 Ti1 C5 137.76(10)
N6 Ti1 C5 28.86(8)
N2 Ti1 C5 80.15(8)
O38 Ti1 C5 96.71(8)
C3 Ti1 C5 56.86(8)
C3 N2 C7 121.1(2)
C3 N2 Ti1 105.45(16)
C7 N2 Ti1 129.96(17)
N2 C3 C4 122.7(2)
N2 C3 C19 120.1(2)
C4 C3 C19 117.2(2)
N2 C3 Ti1 45.62(12)
C4 C3 Ti1 81.76(15)
C19 C3 Ti1 150.9(2)
C3 C4 C5 130.5(2)
C3 C4 H4 114.7
C5 C4 H4 114.7
N6 C5 C4 122.0(2)
N6 C5 C20 120.2(2)
C4 C5 C20 117.7(2)
N6 C5 Ti1 45.14(12)
C4 C5 Ti1 81.36(15)
C20 C5 Ti1 151.0(2)
C5 N6 C21 120.5(2)
C5 N6 Ti1 106.00(16)
C21 N6 Ti1 130.79(17)
C12 C7 C8 121.9(3)
C12 C7 N2 119.8(2)
C8 C7 N2 118.2(3)
C7 C8 C9 117.6(3)
C7 C8 C16 122.0(3)
C9 C8 C16 120.4(3)
C10 C9 C8 121.3(3)
C10 C9 H9 119.3
C8 C9 H9 119.3
C11 C10 C9 119.8(3)
C11 C10 H10 120.1
C9 C10 H10 120.1
C10 C11 C12 122.2(3)
C10 C11 H11 118.9
C12 C11 H11 118.9
C7 C12 C11 117.1(3)
C7 C12 C13 123.0(2)
C11 C12 C13 119.9(3)
C12 C13 C15 111.1(3)
C12 C13 C14 111.9(3)
C15 C13 C14 110.4(3)
C12 C13 H13 107.7
C15 C13 H13 107.7
C14 C13 H13 107.7
C13 C14 H14A 109.5
C13 C14 H14B 109.5
H14A C14 H14B 109.5
C13 C14 H14C 109.5
H14A C14 H14C 109.5
H14B C14 H14C 109.5
C13 C15 H15A 109.5
C13 C15 H15B 109.5
H15A C15 H15B 109.5
C13 C15 H15C 109.5
H15A C15 H15C 109.5
H15B C15 H15C 109.5
C17 C16 C8 113.7(3)
C17 C16 C18 109.6(4)
C8 C16 C18 112.2(3)
C17 C16 H16 107.0
C8 C16 H16 107.0
C18 C16 H16 107.0
C16 C17 H17A 109.5
C16 C17 H17B 109.5
H17A C17 H17B 109.5
C16 C17 H17C 109.5
H17A C17 H17C 109.5
H17B C17 H17C 109.5
C16 C18 H18A 109.5
C16 C18 H18B 109.5
H18A C18 H18B 109.5
C16 C18 H18C 109.5
H18A C18 H18C 109.5
H18B C18 H18C 109.5
C3 C19 H19A 109.5
C3 C19 H19B 109.5
H19A C19 H19B 109.5
C3 C19 H19C 109.5
H19A C19 H19C 109.5
H19B C19 H19C 109.5
C5 C20 H20A 109.5
C5 C20 H20B 109.5
H20A C20 H20B 109.5
C5 C20 H20C 109.5
H20A C20 H20C 109.5
H20B C20 H20C 109.5
C26 C21 C22 122.5(3)
C26 C21 N6 119.1(3)
C22 C21 N6 118.4(3)
C23 C22 C21 116.7(3)
C23 C22 C30 120.6(3)
C21 C22 C30 122.7(3)
C24 C23 C22 121.8(3)
C24 C23 H23 119.1
C22 C23 H23 119.1
C23 C24 C25 120.6(3)
C23 C24 H24 119.7
C25 C24 H24 119.7
C24 C25 C26 120.7(3)
C24 C25 H25 119.6
C26 C25 H25 119.6
C21 C26 C25 117.7(3)
C21 C26 C27 123.6(2)
C25 C26 C27 118.7(3)
C26 C27 C29 112.1(3)
C26 C27 C28 111.7(3)
C29 C27 C28 110.4(3)
C26 C27 H27 107.4
C29 C27 H27 107.4
C28 C27 H27 107.4
C27 C28 H28A 109.5
C27 C28 H28B 109.5
H28A C28 H28B 109.5
C27 C28 H28C 109.5
H28A C28 H28C 109.5
H28B C28 H28C 109.5
C27 C29 H29A 109.5
C27 C29 H29B 109.5
H29A C29 H29B 109.5
C27 C29 H29C 109.5
H29A C29 H29C 109.5
H29B C29 H29C 109.5
C31 C30 C22 113.2(3)
C31 C30 C32 110.2(4)
C22 C30 C32 111.2(4)
C31 C30 H30 107.3
C22 C30 H30 107.3
C32 C30 H30 107.3
C30 C31 H31A 109.5
C30 C31 H31B 109.5
H31A C31 H31B 109.5
C30 C31 H31C 109.5
H31A C31 H31C 109.5
H31B C31 H31C 109.5
C30 C32 H32A 109.5
C30 C32 H32B 109.5
H32A C32 H32B 109.5
C30 C32 H32C 109.5
H32A C32 H32C 109.5
H32B C32 H32C 109.5
Ti1 N33 Si34 164.79(16)
N33 Si34 C36 107.75(18)
N33 Si34 C35 107.77(18)
C36 Si34 C35 115.2(4)
N33 Si34 C37 111.31(16)
C36 Si34 C37 107.9(3)
C35 Si34 C37 107.0(3)
Si34 C35 H35A 109.5
Si34 C35 H35B 109.5
H35A C35 H35B 109.5
Si34 C35 H35C 109.5
H35A C35 H35C 109.5
H35B C35 H35C 109.5
Si34 C36 H36A 109.5
Si34 C36 H36B 109.5
H36A C36 H36B 109.5
Si34 C36 H36C 109.5
H36A C36 H36C 109.5
H36B C36 H36C 109.5
Si34 C37 H37A 109.5
Si34 C37 H37B 109.5
H37A C37 H37B 109.5
Si34 C37 H37C 109.5
H37A C37 H37C 109.5
H37B C37 H37C 109.5
S39 O38 Ti1 133.49(11)
O41 S39 O40 118.10(16)
O41 S39 O38 112.61(12)
O40 S39 O38 112.56(12)
O41 S39 C42 105.23(17)
O40 S39 C42 104.89(18)
O38 S39 C42 101.35(14)
F43 C42 F45 109.5(3)
F43 C42 F44 108.4(3)
F45 C42 F44 108.2(3)
F43 C42 S39 111.3(3)
F45 C42 S39 111.1(3)
F44 C42 S39 108.3(3)

loop_
_geom_bond_atom_site_label_1
_geom_bond_atom_site_label_2
_geom_bond_distance
Ti1 N33 1.689(2)
Ti1 N6 1.980(2)
Ti1 N2 1.985(2)
Ti1 O38 2.0235(18)
Ti1 C3 2.677(3)
Ti1 C5 2.685(3)
N2 C3 1.343(3)
N2 C7 1.450(3)
C3 C4 1.403(3)
C3 C19 1.507(4)
C4 C5 1.408(3)
C4 H4 0.9500
C5 N6 1.348(3)
C5 C20 1.501(4)
N6 C21 1.451(3)
C7 C12 1.396(4)
C7 C8 1.399(4)
C8 C9 1.401(4)
C8 C16 1.507(5)
C9 C10 1.367(5)
C9 H9 0.9500
C10 C11 1.363(5)
C10 H10 0.9500
C11 C12 1.396(4)
C11 H11 0.9500
C12 C13 1.507(5)
C13 C15 1.526(5)
C13 C14 1.533(5)
C13 H13 1.0000
C14 H14A 0.9800
C14 H14B 0.9800
C14 H14C 0.9800
C15 H15A 0.9800
C15 H15B 0.9800
C15 H15C 0.9800
C16 C17 1.490(6)
C16 C18 1.547(6)
C16 H16 1.0000
C17 H17A 0.9800
C17 H17B 0.9800
C17 H17C 0.9800
C18 H18A 0.9800
C18 H18B 0.9800
C18 H18C 0.9800
C19 H19A 0.9800
C19 H19B 0.9800
C19 H19C 0.9800
C20 H20A 0.9800
C20 H20B 0.9800
C20 H20C 0.9800
C21 C26 1.394(4)
C21 C22 1.412(4)
C22 C23 1.397(4)
C22 C30 1.508(5)
C23 C24 1.371(5)
C23 H23 0.9500
C24 C25 1.374(5)
C24 H24 0.9500
C25 C26 1.405(4)
C25 H25 0.9500
C26 C27 1.519(5)
C27 C29 1.523(5)
C27 C28 1.530(5)
C27 H27 1.0000
C28 H28A 0.9800
C28 H28B 0.9800
C28 H28C 0.9800
C29 H29A 0.9800
C29 H29B 0.9800
C29 H29C 0.9800
C30 C31 1.496(6)
C30 C32 1.532(6)
C30 H30 1.0000
C31 H31A 0.9800
C31 H31B 0.9800
C31 H31C 0.9800
C32 H32A 0.9800
C32 H32B 0.9800
C32 H32C 0.9800
N33 Si34 1.725(2)
Si34 C36 1.847(5)
Si34 C35 1.855(5)
Si34 C37 1.859(4)
C35 H35A 0.9800
C35 H35B 0.9800
C35 H35C 0.9800
C36 H36A 0.9800
C36 H36B 0.9800
C36 H36C 0.9800
C37 H37A 0.9800
C37 H37B 0.9800
C37 H37C 0.9800
O38 S39 1.4875(17)
S39 O41 1.422(2)
S39 O40 1.422(2)
S39 C42 1.802(4)
C42 F43 1.304(4)
C42 F45 1.304(4)
C42 F44 1.329(4)

loop_
_geom_torsion_atom_site_label_1
_geom_torsion_atom_site_label_2
_geom_torsion_atom_site_label_3
_geom_torsion_atom_site_label_4
_geom_torsion
N33 Ti1 N2 C3 170.98(17)
N6 Ti1 N2 C3 58.13(18)
O38 Ti1 N2 C3 -59.60(19)
C5 Ti1 N2 C3 33.59(18)
N33 Ti1 N2 C7 -30.4(3)
N6 Ti1 N2 C7 -143.2(2)
O38 Ti1 N2 C7 99.0(2)
C3 Ti1 N2 C7 158.6(3)
C5 Ti1 N2 C7 -167.8(2)
C7 N2 C3 C4 169.1(3)
Ti1 N2 C3 C4 -29.9(3)
C7 N2 C3 C19 -13.2(4)
Ti1 N2 C3 C19 147.8(2)
C7 N2 C3 Ti1 -161.0(3)
N33 Ti1 C3 N2 -12.8(2)
N6 Ti1 C3 N2 -120.92(19)
O38 Ti1 C3 N2 126.84(18)
C5 Ti1 C3 N2 -139.4(2)
N33 Ti1 C3 C4 142.12(17)
N6 Ti1 C3 C4 33.98(16)
N2 Ti1 C3 C4 154.9(3)
O38 Ti1 C3 C4 -78.26(16)
C5 Ti1 C3 C4 15.52(14)
N33 Ti1 C3 C19 -84.3(4)
N6 Ti1 C3 C19 167.5(4)
N2 Ti1 C3 C19 -71.5(4)
O38 Ti1 C3 C19 55.3(4)
C5 Ti1 C3 C19 149.1(4)
N2 C3 C4 C5 -13.1(5)
C19 C3 C4 C5 169.2(3)
Ti1 C3 C4 C5 -34.2(3)
C3 C4 C5 N6 13.6(5)
C3 C4 C5 C20 -169.1(3)
C3 C4 C5 Ti1 34.1(3)
N33 Ti1 C5 N6 12.5(2)
N2 Ti1 C5 N6 121.09(18)
O38 Ti1 C5 N6 -126.86(17)
C3 Ti1 C5 N6 139.7(2)
N33 Ti1 C5 C4 -142.71(17)
N6 Ti1 C5 C4 -155.2(3)
N2 Ti1 C5 C4 -34.11(16)
O38 Ti1 C5 C4 77.95(16)
C3 Ti1 C5 C4 -15.47(14)
N33 Ti1 C5 C20 83.3(4)
N6 Ti1 C5 C20 70.8(4)
N2 Ti1 C5 C20 -168.1(4)
O38 Ti1 C5 C20 -56.1(4)
C3 Ti1 C5 C20 -149.5(4)
C4 C5 N6 C21 -167.4(3)
C20 C5 N6 C21 15.3(4)
Ti1 C5 N6 C21 163.3(3)
C4 C5 N6 Ti1 29.3(3)
C20 C5 N6 Ti1 -148.0(2)
N33 Ti1 N6 C5 -171.14(17)
N2 Ti1 N6 C5 -57.96(18)
O38 Ti1 N6 C5 59.64(19)
C3 Ti1 N6 C5 -33.32(17)
N33 Ti1 N6 C21 28.0(3)
N2 Ti1 N6 C21 141.1(2)
O38 Ti1 N6 C21 -101.3(2)
C3 Ti1 N6 C21 165.8(2)
C5 Ti1 N6 C21 -160.9(3)
C3 N2 C7 C12 91.0(3)
Ti1 N2 C7 C12 -64.8(3)
C3 N2 C7 C8 -91.7(3)
Ti1 N2 C7 C8 112.5(3)
C12 C7 C8 C9 -0.8(4)
N2 C7 C8 C9 -178.0(2)
C12 C7 C8 C16 179.2(3)
N2 C7 C8 C16 2.0(4)
C7 C8 C9 C10 0.6(5)
C16 C8 C9 C10 -179.4(3)
C8 C9 C10 C11 0.0(5)
C9 C10 C11 C12 -0.6(5)
C8 C7 C12 C11 0.3(4)
N2 C7 C12 C11 177.5(2)
C8 C7 C12 C13 -177.6(3)
N2 C7 C12 C13 -0.4(4)
C10 C11 C12 C7 0.4(5)
C10 C11 C12 C13 178.4(3)
C7 C12 C13 C15 107.4(3)
C11 C12 C13 C15 -70.4(4)
C7 C12 C13 C14 -128.6(3)
C11 C12 C13 C14 53.6(4)
C7 C8 C16 C17 87.8(4)
C9 C8 C16 C17 -92.2(4)
C7 C8 C16 C18 -147.1(4)
C9 C8 C16 C18 32.9(5)
C5 N6 C21 C26 -98.8(3)
Ti1 N6 C21 C26 59.8(3)
C5 N6 C21 C22 83.7(3)
Ti1 N6 C21 C22 -117.7(3)
C26 C21 C22 C23 -0.5(4)
N6 C21 C22 C23 176.8(2)
C26 C21 C22 C30 179.5(3)
N6 C21 C22 C30 -3.2(4)
C21 C22 C23 C24 0.1(5)
C30 C22 C23 C24 -179.9(3)
C22 C23 C24 C25 0.1(5)
C23 C24 C25 C26 0.0(5)
C22 C21 C26 C25 0.6(4)
N6 C21 C26 C25 -176.7(2)
C22 C21 C26 C27 -178.8(3)
N6 C21 C26 C27 3.8(4)
C24 C25 C26 C21 -0.3(5)
C24 C25 C26 C27 179.2(3)
C21 C26 C27 C29 -115.1(3)
C25 C26 C27 C29 65.4(4)
C21 C26 C27 C28 120.3(3)
C25 C26 C27 C28 -59.2(4)
C23 C22 C30 C31 71.7(5)
C21 C22 C30 C31 -108.4(4)
C23 C22 C30 C32 -53.0(5)
C21 C22 C30 C32 127.0(4)
N6 Ti1 N33 Si34 52.0(6)
N2 Ti1 N33 Si34 -51.5(6)
O38 Ti1 N33 Si34 -180(100)
C3 Ti1 N33 Si34 -45.0(6)
C5 Ti1 N33 Si34 45.7(6)
Ti1 N33 Si34 C36 60.5(6)
Ti1 N33 Si34 C35 -64.4(6)
Ti1 N33 Si34 C37 178.6(5)
N33 Ti1 O38 S39 -178.97(14)
N6 Ti1 O38 S39 -52.62(17)
N2 Ti1 O38 S39 54.28(17)
C3 Ti1 O38 S39 29.45(16)
C5 Ti1 O38 S39 -27.82(16)
Ti1 O38 S39 O41 68.3(2)
Ti1 O38 S39 O40 -68.2(2)
Ti1 O38 S39 C42 -179.76(18)
O41 S39 C42 F43 178.1(3)
O40 S39 C42 F43 -56.7(3)
O38 S39 C42 F43 60.6(3)
O41 S39 C42 F45 55.8(3)
O40 S39 C42 F45 -179.0(3)
O38 S39 C42 F45 -61.7(3)
O41 S39 C42 F44 -62.9(3)
O40 S39 C42 F44 62.4(3)
O38 S39 C42 F44 179.7(3)
